data_4083335
loop_
_publ_author_name
'Dunsford, Jay J.'
'Cavell, Kingsley J.'

_publ_section_title
;
 Pd--PEPPSI-Type Expanded Ring N-Heterocyclic Carbene Complexes:
 Synthesis, Characterization, and Catalytic Activity in Suzuki--Miyaura
 Cross Coupling
;
_journal_issue 11
_journal_name_full Organometallics
_journal_page_first 2902
_journal_paper_doi 10.1021/om5003107
_journal_volume 33
_journal_year 2014
_chemical_formula_moiety 'C28 H34 Cl3 N3 Pd'
_chemical_formula_sum 'C28 H34 Cl3 N3 Pd'
_chemical_formula_weight 625.38
_space_group_crystal_system orthorhombic
_space_group_IT_number 60
_space_group_name_Hall '-P 2n 2ab'
_space_group_name_H-M_alt 'P b c n'
_symmetry_space_group_name_Hall '-P 2n 2ab'
_symmetry_space_group_name_H-M 'P b c n'
_atom_sites_solution_primary iterative
_audit_creation_date 2014-02-08
_audit_creation_method
;
  Olex2 1.2
  (compiled 2013.04.25 svn.r2679, GUI svn.r4466)
;
_cell_angle_alpha 90
_cell_angle_beta 90
_cell_angle_gamma 90
_cell_formula_units_Z 8
_cell_length_a 13.4260(2)
_cell_length_b 18.7561(3)
_cell_length_c 22.6164(3)
_cell_measurement_reflns_used 11529
_cell_measurement_temperature 150
_cell_measurement_theta_max 29.2480
_cell_measurement_theta_min 3.6830
_cell_volume 5695.25(15)
_computing_cell_refinement
;
CrysAlisPro, Agilent Technologies,
Version 1.171.36.24 (release 03-12-2012 CrysAlis171 .NET)
(compiled Dec  3 2012,18:21:49)
;
_computing_data_collection
;
CrysAlisPro, Agilent Technologies,
Version 1.171.36.24 (release 03-12-2012 CrysAlis171 .NET)
(compiled Dec  3 2012,18:21:49)
;
_computing_data_reduction
;
CrysAlisPro, Agilent Technologies,
Version 1.171.36.24 (release 03-12-2012 CrysAlis171 .NET)
(compiled Dec  3 2012,18:21:49)
;
_computing_molecular_graphics
;
O. V. Dolomanov, L. J. Bourhis, R. J. Gildea, J. A. K. Howard and H. Puschmann,
OLEX2: a complete structure solution, refinement and analysis program.
J. Appl. Cryst. (2009). 42, 339-341.
;
_computing_publication_material
;
O. V. Dolomanov, L. J. Bourhis, R. J. Gildea, J. A. K. Howard and H. Puschmann,
OLEX2: a complete structure solution, refinement and analysis program.
J. Appl. Cryst. (2009). 42, 339-341.
;
_computing_structure_refinement
;
olex2.refine (L.J. Bourhis, O.V. Dolomanov, R.J. Gildea, J.A.K. Howard,
H. Puschmann, in preparation, 2011)
;
_computing_structure_solution
;
olex2.solve (L.J. Bourhis, O.V. Dolomanov, R.J. Gildea, J.A.K. Howard,
H. Puschmann, in preparation, 2011)
;
_diffrn_ambient_temperature 150
_diffrn_detector_area_resol_mean 10.3705
_diffrn_measured_fraction_theta_full 0.9969
_diffrn_measured_fraction_theta_max 0.9969
_diffrn_measurement_details
;
  1 omega  -20.00    5.00   1.0000    6.0000
omega____ theta____ kappa____ phi______ frames
    -      -11.6555  -99.0000  120.0000 25

  2 omega  -50.00   68.00   1.0000    6.0000
omega____ theta____ kappa____ phi______ frames
    -      -11.6555   19.0000  150.0000 118

  3 omega  -45.00  -17.00   1.0000    6.0000
omega____ theta____ kappa____ phi______ frames
    -      -11.6555   77.0000  -60.0000 28
;
_diffrn_measurement_device_type 'SuperNova, Single source at offset), Atlas'
_diffrn_measurement_method '\w scans'
_diffrn_orient_matrix_UB_11 -0.0451557000
_diffrn_orient_matrix_UB_12 -0.0085630000
_diffrn_orient_matrix_UB_13 0.0146409000
_diffrn_orient_matrix_UB_21 0.0258088000
_diffrn_orient_matrix_UB_22 -0.0248309000
_diffrn_orient_matrix_UB_23 0.0180402000
_diffrn_orient_matrix_UB_31 0.0092961000
_diffrn_orient_matrix_UB_32 0.0271978000
_diffrn_orient_matrix_UB_33 0.0210702000
_diffrn_radiation_monochromator mirror
_diffrn_radiation_type 'Mo K\a'
_diffrn_radiation_wavelength 0.7107
_diffrn_reflns_av_R_equivalents 0.0323
_diffrn_reflns_av_unetI/netI 0.0381
_diffrn_reflns_limit_h_max 17
_diffrn_reflns_limit_h_min -16
_diffrn_reflns_limit_k_max 24
_diffrn_reflns_limit_k_min -23
_diffrn_reflns_limit_l_max 30
_diffrn_reflns_limit_l_min -27
_diffrn_reflns_number 25402
_diffrn_reflns_theta_full 29.4010
_diffrn_reflns_theta_max 29.40
_diffrn_reflns_theta_min 2.80
_diffrn_source 'SuperNova (Mo) X-ray Source'
_exptl_absorpt_coefficient_mu 0.955
_exptl_absorpt_correction_T_max 0.751
_exptl_absorpt_correction_T_min 0.569
_exptl_absorpt_correction_type multi-scan
_exptl_absorpt_process_details
;
CrysAlisPro, Agilent Technologies,
Version 1.171.36.24 (release 03-12-2012 CrysAlis171 .NET)
(compiled Dec  3 2012,18:21:49)
Empirical absorption correction using spherical harmonics,
 implemented in SCALE3 ABSPACK scaling algorithm.
;
_exptl_crystal_colour 'clear yellowish yellow'
_exptl_crystal_colour_lustre clear
_exptl_crystal_colour_modifier yellowish
_exptl_crystal_colour_primary yellow
_exptl_crystal_density_diffrn 1.4586
_exptl_crystal_description block
_exptl_crystal_F_000 2260.0
_exptl_crystal_size_max 0.6
_exptl_crystal_size_mid 0.5
_exptl_crystal_size_min 0.3
_refine_diff_density_max 0.5954
_refine_diff_density_min -0.7201
_refine_diff_density_rms 0.1475
_refine_ls_d_res_high 0.7239
_refine_ls_d_res_low 7.2791
_refine_ls_goodness_of_fit_ref 1.1052
_refine_ls_hydrogen_treatment mixed
_refine_ls_matrix_type full
_refine_ls_number_constraints 52
_refine_ls_number_parameters 321
_refine_ls_number_reflns 6969
_refine_ls_number_restraints 0
_refine_ls_restrained_S_all 1.1052
_refine_ls_R_factor_all 0.0546
_refine_ls_R_factor_gt 0.0353
_refine_ls_shift/su_max 0.0010
_refine_ls_shift/su_mean 0.0003
_refine_ls_structure_factor_coef Fsqd
_refine_ls_weighting_details 'w=1/[\s^2^(Fo^2^)+(0.0210P)^2^+6.3372P] where P=(Fo^2^+2Fc^2^)/3'
_refine_ls_weighting_scheme calc
_refine_ls_wR_factor_ref 0.0770
_reflns_Friedel_coverage 0.0
_reflns_limit_h_max 17
_reflns_limit_h_min 0
_reflns_limit_k_max 24
_reflns_limit_k_min 0
_reflns_limit_l_max 30
_reflns_limit_l_min 0
_reflns_number_gt 5464
_reflns_number_total 6969
_reflns_threshold_expression I>=2u(I)
_cod_data_source_file om5003107_si_002.cif
_cod_data_source_block amji74
_cod_depositor_comments 'Adding full bibliography for 4083335--4083336.cif.'
_cod_database_code 4083335
_chemical_oxdiff_formula 'C27 H32 N3 Pd Cl3'
_reflns_odcompleteness_completeness 99.69
_reflns_odcompleteness_iscentric 1
_reflns_odcompleteness_theta 26.32
_olex2_refinement_description
;
1. Fixed Uiso
 At 1.2 times of:
  All C(H) groups, All C(H,H) groups
 At 1.5 times of:
  All C(H,H,H) groups
2.a Secondary CH2 refined with riding coordinates:
 C5(H5a,H5b), C2(H2a,H2b), C4(H4a,H4b), C3(H3a,H3b)
2.b Aromatic/amide H refined with riding coordinates:
 C11(H11), C25(H25), C28(H28), C12(H12), C24(H24), C27(H27), C21(H21), C20(H20)
2.c Idealised Me refined as rotating group:
 C9(H9a,H9b,H9c), C23(H23a,H23b,H23c), C16(H16a,H16b,H16c), C17(H17a,H17b,
 H17c), C10(H10a,H10b,H10c), C14(H14a,H14b,H14c)
;

loop_
_space_group_symop_id
_space_group_symop_operation_xyz
1 x,y,z
2 x+1/2,-y+1/2,-z
3 -x,y,-z+1/2
4 -x+1/2,-y+1/2,z+1/2
5 -x,-y,-z
6 -x-1/2,y-1/2,z
7 x,-y,z-1/2
8 x-1/2,y-1/2,-z-1/2

loop_
_atom_site_label
_atom_site_type_symbol
_atom_site_fract_x
_atom_site_fract_y
_atom_site_fract_z
_atom_site_U_iso_or_equiv
_atom_site_adp_type
_atom_site_occupancy
_atom_site_refinement_flags_posn
Pd1 Pd 0.713365(15) 0.548057(10) 0.659598(8) 0.01706(6) Uani 1.000000 .
Cl1 Cl 0.64322(5) 0.46606(3) 0.59534(3) 0.02506(14) Uani 1.000000 .
Cl3 Cl 0.65101(8) 0.28087(4) 0.76811(4) 0.0550(3) Uani 1.000000 .
N3 N 0.66301(16) 0.48501(11) 0.73045(9) 0.0190(5) Uani 1.000000 .
N1 N 0.70101(17) 0.66489(11) 0.57633(9) 0.0223(5) Uani 1.000000 .
C9 C 0.8562(2) 0.46023(14) 0.52104(12) 0.0258(6) Uani 1.000000 .
H9a H 0.7965(7) 0.4883(7) 0.5193(4) 0.0387(9) Uiso 1.000000 GR
H9b H 0.8956(6) 0.4690(9) 0.48635(13) 0.0387(9) Uiso 1.000000 GR
H9c H 0.8392(12) 0.4106(3) 0.5229(4) 0.0387(9) Uiso 1.000000 GR
N2 N 0.85089(17) 0.60318(11) 0.57266(9) 0.0217(5) Uani 1.000000 .
C1 C 0.7603(2) 0.61177(13) 0.59532(11) 0.0182(5) Uani 1.000000 .
C6 C 0.91825(19) 0.55005(13) 0.59730(11) 0.0208(5) Uani 1.000000 .
C7 C 0.91507(19) 0.48045(14) 0.57520(11) 0.0214(5) Uani 1.000000 .
C5 C 0.8807(2) 0.63538(15) 0.51536(12) 0.0324(7) Uani 1.000000 .
H5a H 0.9352(2) 0.60793(15) 0.49874(12) 0.0388(8) Uiso 1.000000 R
H5b H 0.8251(2) 0.63260(15) 0.48808(12) 0.0388(8) Uiso 1.000000 R
C11 C 0.9747(2) 0.42951(14) 0.60287(12) 0.0268(6) Uani 1.000000 .
H11 H 0.9708(2) 0.38237(14) 0.59033(12) 0.0322(7) Uiso 1.000000 R
C25 C 0.6717(2) 0.41388(14) 0.72917(11) 0.0228(6) Uani 1.000000 .
H25 H 0.7041(2) 0.39237(14) 0.69750(11) 0.0274(7) Uiso 1.000000 R
C13 C 1.0394(2) 0.44656(16) 0.64827(13) 0.0313(7) Uani 1.000000 .
C15 C 0.5943(2) 0.65922(13) 0.58540(11) 0.0209(5) Uani 1.000000 .
C23 C 0.2776(2) 0.63945(18) 0.60699(14) 0.0383(8) Uani 1.000000 .
H23a H 0.2593(3) 0.6547(11) 0.6460(4) 0.0574(11) Uiso 1.000000 GR
H23b H 0.2443(2) 0.6686(9) 0.5783(6) 0.0574(11) Uiso 1.000000 GR
H23c H 0.2586(3) 0.5906(3) 0.6015(9) 0.0574(11) Uiso 1.000000 GR
C26 C 0.6338(2) 0.37206(14) 0.77358(12) 0.0286(6) Uani 1.000000 .
C22 C 0.3887(2) 0.64654(14) 0.59936(12) 0.0260(6) Uani 1.000000 .
C28 C 0.5765(2) 0.47554(16) 0.82216(12) 0.0302(7) Uani 1.000000 .
H28 H 0.5443(2) 0.49804(16) 0.85345(12) 0.0363(8) Uiso 1.000000 R
C16 C 0.5875(2) 0.59106(16) 0.48857(12) 0.0305(7) Uani 1.000000 .
H16a H 0.6156(13) 0.62884(19) 0.4653(5) 0.0458(10) Uiso 1.000000 GR
H16b H 0.6392(10) 0.5585(8) 0.50002(12) 0.0458(10) Uiso 1.000000 GR
H16c H 0.5383(4) 0.5662(9) 0.4657(4) 0.0458(10) Uiso 1.000000 GR
C2 C 0.7315(2) 0.73272(15) 0.54649(13) 0.0319(7) Uani 1.000000 .
H2a H 0.7223(2) 0.72727(15) 0.50419(13) 0.0382(9) Uiso 1.000000 R
H2b H 0.6878(2) 0.77070(15) 0.55963(13) 0.0382(9) Uiso 1.000000 R
C19 C 0.5486(2) 0.69371(14) 0.63285(12) 0.0244(6) Uani 1.000000 .
C12 C 1.0458(2) 0.51687(16) 0.66590(13) 0.0326(7) Uani 1.000000 .
H12 H 1.0911(2) 0.52925(16) 0.69527(13) 0.0391(8) Uiso 1.000000 R
C17 C 0.6053(2) 0.73971(15) 0.67555(13) 0.0318(7) Uani 1.000000 .
H17a H 0.6740(4) 0.7255(7) 0.6760(7) 0.0477(10) Uiso 1.000000 GR
H17b H 0.6005(12) 0.78867(19) 0.6635(5) 0.0477(10) Uiso 1.000000 GR
H17c H 0.5776(10) 0.7344(8) 0.7144(2) 0.0477(10) Uiso 1.000000 GR
C24 C 0.6172(2) 0.51474(15) 0.77678(12) 0.0255(6) Uani 1.000000 .
H24 H 0.6127(2) 0.56418(15) 0.77842(12) 0.0306(7) Uiso 1.000000 R
C27 C 0.5842(2) 0.40197(16) 0.82035(13) 0.0327(7) Uani 1.000000 .
H27 H 0.5566(2) 0.37376(16) 0.84993(13) 0.0392(8) Uiso 1.000000 R
C21 C 0.4459(2) 0.68563(14) 0.63897(12) 0.0261(6) Uani 1.000000 .
H21 H 0.4144(2) 0.70730(14) 0.67087(12) 0.0313(7) Uiso 1.000000 R
C4 C 0.9130(3) 0.71275(16) 0.52117(15) 0.0414(8) Uani 1.000000 .
H4a H 0.9780(3) 0.71493(16) 0.53975(15) 0.0497(10) Uiso 1.000000 R
H4b H 0.9183(3) 0.73398(16) 0.48219(15) 0.0497(10) Uiso 1.000000 R
C3 C 0.8382(3) 0.75470(15) 0.55806(15) 0.0382(8) Uani 1.000000 .
H3a H 0.8455(3) 0.80508(15) 0.54940(15) 0.0459(9) Uiso 1.000000 R
H3b H 0.8531(3) 0.74777(15) 0.59964(15) 0.0459(9) Uiso 1.000000 R
C20 C 0.4371(2) 0.61550(14) 0.55134(11) 0.0248(6) Uani 1.000000 .
H20 H 0.3999(2) 0.58974(14) 0.52401(11) 0.0297(7) Uiso 1.000000 R
C8 C 0.9863(2) 0.56990(15) 0.64093(12) 0.0264(6) Uani 1.000000 .
C10 C 1.0022(2) 0.64610(15) 0.65980(14) 0.0342(7) Uani 1.000000 .
H10a H 1.0438(12) 0.6698(3) 0.6315(5) 0.0513(10) Uiso 1.000000 GR
H10b H 0.9390(3) 0.6700(3) 0.6621(9) 0.0513(10) Uiso 1.000000 GR
H10c H 1.0337(14) 0.64700(15) 0.6979(4) 0.0513(10) Uiso 1.000000 GR
C14 C 1.1040(3) 0.39012(19) 0.67706(18) 0.0532(10) Uani 1.000000 .
H14a H 1.0917(14) 0.3448(3) 0.6587(8) 0.0799(15) Uiso 1.000000 GR
H14b H 1.1729(3) 0.4026(7) 0.6724(10) 0.0799(15) Uiso 1.000000 GR
H14c H 1.0882(14) 0.3872(10) 0.7184(3) 0.0799(15) Uiso 1.000000 GR
C18 C 0.5394(2) 0.62190(13) 0.54305(11) 0.0232(6) Uani 1.000000 .
Cl2 Cl 0.78306(6) 0.62333(3) 0.72794(3) 0.02805(15) Uani 1.000000 .

loop_
_atom_site_aniso_label
_atom_site_aniso_U_11
_atom_site_aniso_U_22
_atom_site_aniso_U_33
_atom_site_aniso_U_12
_atom_site_aniso_U_13
_atom_site_aniso_U_23
Pd1 0.01909(10) 0.01699(10) 0.01511(10) -0.00075(8) 0.00119(8) 0.00062(7)
Cl1 0.0283(3) 0.0279(3) 0.0190(3) -0.0063(3) 0.0021(3) -0.0044(2)
Cl3 0.0850(7) 0.0222(4) 0.0577(5) -0.0075(4) 0.0105(5) 0.0085(4)
N3 0.0179(11) 0.0221(11) 0.0172(11) -0.0013(9) 0.0007(9) -0.0000(8)
N1 0.0270(13) 0.0200(11) 0.0200(11) -0.0007(9) 0.0023(10) 0.0043(9)
C9 0.0231(14) 0.0290(14) 0.0253(14) -0.0009(12) 0.0029(12) -0.0048(11)
N2 0.0248(12) 0.0220(11) 0.0183(11) 0.0003(10) 0.0052(10) 0.0024(9)
C1 0.0212(13) 0.0165(12) 0.0169(12) -0.0018(10) 0.0001(11) -0.0020(10)
C6 0.0153(12) 0.0237(13) 0.0233(13) -0.0022(11) 0.0037(11) 0.0036(11)
C7 0.0174(13) 0.0254(13) 0.0214(13) -0.0027(11) 0.0047(11) 0.0003(10)
C5 0.0370(18) 0.0351(16) 0.0250(15) 0.0054(14) 0.0134(14) 0.0075(12)
C11 0.0246(15) 0.0250(14) 0.0309(15) -0.0001(11) 0.0072(13) 0.0013(11)
C25 0.0227(14) 0.0238(13) 0.0219(13) 0.0003(11) -0.0003(12) -0.0010(11)
C13 0.0225(14) 0.0342(16) 0.0373(17) 0.0033(13) 0.0008(13) 0.0049(13)
C15 0.0234(14) 0.0195(13) 0.0198(13) 0.0029(11) 0.0006(11) 0.0049(10)
C23 0.0285(17) 0.053(2) 0.0333(17) 0.0004(15) 0.0001(14) 0.0043(15)
C26 0.0333(17) 0.0214(13) 0.0312(15) -0.0072(12) -0.0041(14) 0.0051(11)
C22 0.0269(15) 0.0280(14) 0.0230(14) 0.0018(12) -0.0012(12) 0.0102(11)
C28 0.0293(16) 0.0405(17) 0.0209(14) -0.0032(13) 0.0060(13) -0.0024(12)
C16 0.0360(17) 0.0342(16) 0.0214(14) 0.0020(14) -0.0001(13) -0.0033(12)
C2 0.0390(19) 0.0230(14) 0.0336(16) 0.0037(13) 0.0066(14) 0.0109(12)
C19 0.0297(15) 0.0233(13) 0.0201(13) 0.0035(12) -0.0040(12) 0.0025(11)
C12 0.0217(15) 0.0406(17) 0.0354(17) -0.0046(13) -0.0056(13) -0.0007(14)
C17 0.0310(16) 0.0345(16) 0.0299(16) 0.0039(13) -0.0035(13) -0.0067(12)
C24 0.0240(14) 0.0281(14) 0.0243(14) 0.0006(12) 0.0019(12) -0.0015(11)
C27 0.0311(17) 0.0420(18) 0.0249(15) -0.0116(14) 0.0015(13) 0.0078(13)
C21 0.0311(16) 0.0277(14) 0.0195(13) 0.0066(12) 0.0029(12) 0.0017(11)
C4 0.0379(19) 0.0383(17) 0.048(2) -0.0035(15) 0.0154(17) 0.0174(15)
C3 0.045(2) 0.0227(15) 0.0472(19) -0.0059(14) 0.0103(17) 0.0091(13)
C20 0.0318(16) 0.0235(13) 0.0190(13) 0.0012(12) -0.0050(12) 0.0027(11)
C8 0.0229(14) 0.0315(15) 0.0248(14) -0.0052(12) 0.0047(12) -0.0027(11)
C10 0.0311(16) 0.0325(15) 0.0391(17) -0.0081(13) -0.0005(15) -0.0065(13)
C14 0.040(2) 0.047(2) 0.073(3) 0.0083(17) -0.017(2) 0.0118(19)
C18 0.0320(16) 0.0193(13) 0.0182(13) 0.0051(11) -0.0019(12) 0.0038(10)
Cl2 0.0349(4) 0.0264(3) 0.0229(3) -0.0080(3) -0.0039(3) -0.0022(3)

loop_
_atom_type_symbol
_atom_type_scat_dispersion_real
_atom_type_scat_dispersion_imag
_atom_type_scat_source
_atom_type_scat_dispersion_source
H 0.00000 0.00000 'International Tables Volume C Table 6.1.1.4 (pp. 500-502)' 'Henke, Gullikson and Davis, At. Data and Nucl. Data Tables, 1993, 54, 2'
C 0.00347 0.00161 'International Tables Volume C Table 6.1.1.4 (pp. 500-502)' 'Henke, Gullikson and Davis, At. Data and Nucl. Data Tables, 1993, 54, 2'
Cl 0.14873 0.16029 'International Tables Volume C Table 6.1.1.4 (pp. 500-502)' 'Henke, Gullikson and Davis, At. Data and Nucl. Data Tables, 1993, 54, 2'
Pd -0.98845 1.01473 'International Tables Volume C Table 6.1.1.4 (pp. 500-502)' 'Henke, Gullikson and Davis, At. Data and Nucl. Data Tables, 1993, 54, 2'
N 0.00653 0.00323 'International Tables Volume C Table 6.1.1.4 (pp. 500-502)' 'Henke, Gullikson and Davis, At. Data and Nucl. Data Tables, 1993, 54, 2'

loop_
_geom_angle_atom_site_label_1
_geom_angle_atom_site_label_2
_geom_angle_atom_site_label_3
_geom_angle
N3 Pd1 Cl1 88.51(6)
C1 Pd1 Cl1 93.97(7)
C1 Pd1 N3 177.15(9)
Cl2 Pd1 Cl1 176.16(2)
Cl2 Pd1 N3 87.92(6)
Cl2 Pd1 C1 89.63(7)
C25 N3 Pd1 121.04(17)
C24 N3 Pd1 120.71(17)
C24 N3 C25 118.2(2)
C15 N1 C1 119.0(2)
C2 N1 C1 127.7(2)
C2 N1 C15 113.3(2)
C6 N2 C1 120.2(2)
C5 N2 C1 122.3(2)
C5 N2 C6 116.4(2)
N1 C1 Pd1 119.47(19)
N2 C1 Pd1 119.98(18)
N2 C1 N1 120.5(2)
C7 C6 N2 118.9(2)
C8 C6 N2 119.6(2)
C8 C6 C7 121.5(2)
C6 C7 C9 122.8(2)
C11 C7 C9 119.6(2)
C11 C7 C6 117.5(2)
C4 C5 N2 112.9(2)
C13 C11 C7 122.4(3)
C26 C25 N3 121.4(2)
C12 C13 C11 118.3(3)
C14 C13 C11 121.1(3)
C14 C13 C12 120.5(3)
C19 C15 N1 120.6(2)
C18 C15 N1 117.4(2)
C18 C15 C19 121.9(3)
C25 C26 Cl3 117.6(2)
C27 C26 Cl3 121.7(2)
C27 C26 C25 120.8(3)
C21 C22 C23 121.3(3)
C20 C22 C23 120.9(3)
C20 C22 C21 117.8(3)
C27 C28 C24 118.7(3)
C3 C2 N1 114.4(2)
C17 C19 C15 122.5(3)
C21 C19 C15 117.5(2)
C21 C19 C17 120.0(2)
C8 C12 C13 121.9(3)
C28 C24 N3 123.0(3)
C28 C27 C26 117.9(3)
C19 C21 C22 122.7(3)
C3 C4 C5 110.6(2)
C4 C3 C2 112.8(3)
C18 C20 C22 121.9(3)
C12 C8 C6 118.1(3)
C10 C8 C6 123.1(3)
C10 C8 C12 118.7(3)
C16 C18 C15 121.9(3)
C20 C18 C15 118.1(2)
C20 C18 C16 120.0(2)

loop_
_geom_bond_atom_site_label_1
_geom_bond_atom_site_label_2
_geom_bond_distance
Pd1 Cl1 2.3161(6)
Pd1 N3 2.103(2)
Pd1 C1 1.984(2)
Pd1 Cl2 2.2929(7)
Cl3 C26 1.730(3)
N3 C25 1.340(3)
N3 C24 1.337(3)
N1 C1 1.346(3)
N1 C15 1.451(3)
N1 C2 1.497(3)
C9 C7 1.506(4)
N2 C1 1.330(3)
N2 C6 1.457(3)
N2 C5 1.485(3)
C6 C7 1.399(4)
C6 C8 1.395(4)
C7 C11 1.395(4)
C5 C4 1.520(4)
C11 C13 1.383(4)
C25 C26 1.372(4)
C13 C12 1.380(4)
C13 C14 1.515(4)
C15 C19 1.395(4)
C15 C18 1.396(4)
C23 C22 1.507(4)
C26 C27 1.370(4)
C22 C21 1.389(4)
C22 C20 1.393(4)
C28 C24 1.376(4)
C28 C27 1.384(4)
C16 C18 1.506(4)
C2 C3 1.513(4)
C19 C17 1.502(4)
C19 C21 1.394(4)
C12 C8 1.396(4)
C4 C3 1.524(4)
C20 C18 1.392(4)
C8 C10 1.507(4)
